data_7115181
loop_
_publ_author_name
'Stanley Cameron, T.'
'Decken, Andreas'
'Fang, Min'
'Passmore, Jack'
'Wood, Dale J.'
'Parsons, Simon'

_publ_section_title
;
 Oxidation of methyl groups in the reaction of sulfur homopolyatomic
 cations with acetonitrile: formation and crystal structure of the novel
 trithietanylium ring
;
_journal_issue 18
_journal_name_full 'Chemical Communications'
_journal_page_first 1801
_journal_paper_doi 10.1039/a904107i
_journal_year 1999
_chemical_formula_sum 'C6 H4 As3 F18 N3 S6'
_chemical_formula_weight 877.24
_space_group_IT_number 14
_symmetry_cell_setting monoclinic
_symmetry_space_group_name_Hall '-P 2yn'
_symmetry_space_group_name_H-M 'P 1 21/n 1'
_atom_sites_solution_hydrogens difmap
_atom_sites_solution_primary direct
_atom_sites_solution_secondary difmap
_cell_angle_alpha 90.00
_cell_angle_beta 111.285(1)
_cell_angle_gamma 90.00
_cell_formula_units_Z 4
_cell_length_a 13.9666(1)
_cell_length_b 10.6426(1)
_cell_length_c 16.5839(1)
_cell_measurement_reflns_used 'multiple data'
_cell_measurement_temperature 153
_cell_measurement_theta_max 27.61
_cell_measurement_theta_min 1.64
_cell_volume 2296.90(3)
_computing_cell_refinement SAINT
_computing_data_collection SAINT
_computing_data_reduction SADABS
_computing_structure_refinement 'SHELXL-93 (Sheldrick, 1993)'
_computing_structure_solution 'SHELXS-86 (Sheldrick, 1990)'
_diffrn_ambient_temperature 153
_diffrn_measurement_device 'Siemens P4/CCD'
_diffrn_measurement_method \w
_diffrn_radiation_monochromator graphite
_diffrn_radiation_type MoK\a
_diffrn_radiation_wavelength 0.71073
_diffrn_reflns_av_R_equivalents 0.0531
_diffrn_reflns_limit_h_max 18
_diffrn_reflns_limit_h_min -18
_diffrn_reflns_limit_k_max 13
_diffrn_reflns_limit_k_min -13
_diffrn_reflns_limit_l_max 21
_diffrn_reflns_limit_l_min -21
_diffrn_reflns_number 24701
_diffrn_reflns_theta_max 27.61
_diffrn_reflns_theta_min 1.64
_diffrn_standards_decay_% 0
_diffrn_standards_number 'multiple data'
_exptl_absorpt_coefficient_mu 5.034
_exptl_absorpt_correction_T_max 0.437
_exptl_absorpt_correction_T_min 0.282
_exptl_absorpt_correction_type SADABS
_exptl_crystal_colour 'Dark red'
_exptl_crystal_density_diffrn 2.537
_exptl_crystal_description Brick
_exptl_crystal_F_000 1672
_exptl_crystal_size_max 0.30
_exptl_crystal_size_mid 0.26
_exptl_crystal_size_min 0.12
_refine_diff_density_max 1.325
_refine_diff_density_min -1.403
_refine_diff_density_rms 0.196
_refine_ls_goodness_of_fit_obs 1.110
_refine_ls_hydrogen_treatment 'riding model'
_refine_ls_matrix_type full
_refine_ls_number_parameters 327
_refine_ls_number_reflns 5200
_refine_ls_number_restraints 0
_refine_ls_R_factor_obs 0.0593
_refine_ls_shift/esd_max -0.001
_refine_ls_shift/esd_mean 0.000
_refine_ls_structure_factor_coef Fsqd
_refine_ls_weighting_details 'w=1/[\s^2^(Fo^2^)+(0.0850P)^2^+11.0000P] where P=(Fo^2^+2Fc^2^)/3'
_refine_ls_weighting_scheme calc
_refine_ls_wR_factor_obs 0.1499
_reflns_number_observed 4106
_reflns_number_total 5200
_reflns_observed_criterion >2sigma(I)
_cod_data_source_file 904107i.txt
_cod_data_source_block 2
_cod_depositor_comments
;
The following automatic conversions were performed:

'_symmetry_cell_setting' value 'Monoclinic' changed to 'monoclinic'
according to
/usr/data/users/saulius/automatic-downloads/retrospective/RSC/lib/dictionaries/cif_core.dic
dictionary named 'cif_core.dic' version 2.4.2 from 2011-04-26.

Automatic conversion script
Id: cif_fix_values 2281 2013-09-26 08:29:07Z andrius 

The following automatic conversions were performed:

'_refine_ls_weighting_scheme' value 'calc
w=1/[\s^2^(Fo^2^)+(0.0850P)^2^+11.0000P] where P=(Fo^2^+2Fc^2^)/3'
was changed to 'calc'. New tag '_refine_ls_weighting_details' was
created. The value of the new tag was set to
'w=1/[\s^2^(Fo^2^)+(0.0850P)^2^+11.0000P] where P=(Fo^2^+2Fc^2^)/3'.

Automatic conversion script
Id: cif_fix_values 3143 2015-03-26 13:38:13Z robertas 
;
_cod_original_sg_symbol_H-M 'P 1 2~1~/n 1'
_cod_database_code 7115181

loop_
_symmetry_equiv_pos_as_xyz
'x, y, z'
'-x+1/2, y+1/2, -z+1/2'
'-x, -y, -z'
'x-1/2, -y-1/2, z-1/2'

loop_
_atom_site_aniso_label
_atom_site_aniso_U_11
_atom_site_aniso_U_22
_atom_site_aniso_U_33
_atom_site_aniso_U_23
_atom_site_aniso_U_13
_atom_site_aniso_U_12
C1 0.019(3) 0.028(3) 0.031(3) -0.001(2) 0.008(2) 0.001(2)
N2 0.024(2) 0.028(2) 0.025(2) 0.001(2) 0.012(2) 0.003(2)
C3 0.024(3) 0.042(3) 0.029(3) 0.005(3) 0.013(2) 0.002(2)
N4 0.043(3) 0.025(2) 0.017(2) -0.003(2) 0.013(2) 0.007(2)
S5 0.0497(10) 0.0339(8) 0.0382(9) 0.0003(7) 0.0227(8) 0.0032(7)
C6 0.040(4) 0.042(4) 0.031(3) 0.007(3) 0.015(3) 0.002(3)
C7 0.022(3) 0.023(3) 0.027(3) -0.003(2) 0.008(2) 0.003(2)
S8 0.0234(7) 0.0445(9) 0.0312(8) 0.0057(7) 0.0045(6) -0.0065(6)
S9 0.0292(7) 0.0386(8) 0.0303(8) 0.0051(6) 0.0070(6) -0.0037(6)
S10 0.0250(7) 0.0336(8) 0.0323(8) 0.0016(6) 0.0045(6) -0.0045(6)
C11 0.018(2) 0.029(3) 0.023(3) 0.002(2) 0.007(2) 0.005(2)
N12 0.024(2) 0.030(3) 0.036(3) -0.004(2) 0.016(2) -0.001(2)
S13 0.0305(7) 0.0351(8) 0.0409(9) -0.0100(7) 0.0197(7) -0.0019(6)
S14 0.0303(7) 0.0273(7) 0.0401(9) -0.0057(6) 0.0119(7) -0.0015(6)
C15 0.023(3) 0.034(3) 0.035(3) 0.000(3) 0.012(3) -0.003(2)
As1 0.0209(3) 0.0289(3) 0.0281(3) -0.0014(2) 0.0056(2) 0.0003(2)
F1 0.095(4) 0.071(3) 0.047(3) 0.020(3) 0.014(3) -0.025(3)
F2 0.036(2) 0.083(4) 0.082(4) -0.050(3) 0.000(2) 0.016(2)
F3 0.067(3) 0.100(4) 0.049(3) 0.022(3) 0.013(2) -0.045(3)
F4 0.041(3) 0.069(3) 0.103(4) -0.015(3) 0.022(3) 0.016(2)
F5 0.035(2) 0.045(2) 0.041(2) -0.006(2) 0.001(2) -0.012(2)
F6 0.036(2) 0.042(2) 0.042(2) -0.016(2) 0.003(2) 0.000(2)
As2 0.0240(3) 0.0371(4) 0.0425(4) 0.0061(3) 0.0103(3) 0.0005(2)
F7 0.099(5) 0.146(7) 0.082(4) 0.040(5) 0.054(4) -0.002(5)
F8 0.048(3) 0.109(5) 0.084(4) -0.016(4) 0.008(3) 0.032(3)
F9 0.104(5) 0.102(5) 0.091(5) -0.006(4) -0.021(4) -0.057(4)
F10 0.091(5) 0.168(8) 0.131(7) 0.029(6) 0.039(5) 0.084(6)
F11 0.152(8) 0.071(5) 0.144(8) -0.044(5) -0.016(6) -0.018(5)
F12 0.098(5) 0.188(8) 0.054(4) 0.031(5) 0.034(4) 0.019(5)
As3 0.0224(3) 0.0284(3) 0.0433(4) -0.0021(3) 0.0136(3) -0.0007(2)
F13 0.025(2) 0.132(5) 0.112(5) -0.075(4) 0.015(3) 0.008(3)
F14 0.135(6) 0.055(3) 0.049(3) 0.015(3) -0.008(3) -0.021(4)
F15 0.042(3) 0.108(5) 0.095(4) -0.040(4) 0.041(3) -0.009(3)
F16 0.116(5) 0.058(3) 0.077(4) 0.024(3) 0.039(4) 0.000(3)
F17 0.049(3) 0.055(3) 0.072(3) -0.028(2) 0.032(2) -0.026(2)
F18 0.050(2) 0.048(2) 0.045(2) -0.007(2) 0.010(2) -0.012(2)

loop_
_atom_site_label
_atom_site_type_symbol
_atom_site_fract_x
_atom_site_fract_y
_atom_site_fract_z
_atom_site_U_iso_or_equiv
_atom_site_thermal_displace_type
_atom_site_occupancy
_atom_site_calc_flag
_atom_site_refinement_flags
C1 C 1.4995(4) 0.5754(5) 0.6964(4) 0.0262(11) Uani 1 d .
N2 N 1.4979(4) 0.7017(4) 0.6779(3) 0.0249(10) Uani 1 d .
C3 C 1.4984(4) 0.7211(6) 0.5955(4) 0.0307(13) Uani 1 d .
N4 N 1.5040(4) 0.6172(5) 0.5526(3) 0.0278(10) Uani 1 d .
S5 S 1.50080(14) 0.4912(2) 0.61231(12) 0.0387(4) Uani 1 d .
C6 C 1.4958(5) 0.8497(6) 0.5578(4) 0.0371(15) Uani 1 d .
H6A H 1.4651(5) 0.8381(6) 0.4979(4) 0.059(15) Uiso 1 d R
H6B H 1.4621(5) 0.8949(6) 0.5730(4) 0.059(15) Uiso 1 d R
H6C H 1.5582(5) 0.8747(6) 0.5874(4) 0.059(15) Uiso 1 d R
C7 C 1.5016(4) 0.5197(5) 0.7769(4) 0.0246(11) Uani 1 d .
S8 S 1.40615(11) 0.4330(2) 0.78803(11) 0.0346(4) Uani 1 d .
S9 S 1.50824(12) 0.3963(2) 0.91008(10) 0.0337(3) Uani 1 d .
S10 S 1.60343(11) 0.50817(15) 0.87098(10) 0.0319(3) Uani 1 d .
C11 C 1.4865(4) 0.7965(5) 0.7359(4) 0.0233(11) Uani 1 d .
N12 N 1.4122(4) 0.7787(5) 0.7675(3) 0.0282(10) Uani 1 d .
S13 S 1.40184(12) 0.8842(2) 0.83075(11) 0.0336(3) Uani 1 d .
S14 S 1.51870(12) 0.99765(14) 0.82858(11) 0.0328(3) Uani 1 d .
C15 C 1.5492(4) 0.9026(6) 0.7619(4) 0.0304(13) Uani 1 d .
H15 H 1.5980(4) 0.9152(6) 0.7401(4) 0.072(30) Uiso 1 d R
As1 As 1.69011(4) 0.83745(6) 1.05385(4) 0.0269(2) Uani 1 d .
F1 F 1.7105(5) 0.9355(5) 0.9810(3) 0.075(2) Uani 1 d .
F2 F 1.5894(3) 0.9291(5) 1.0563(4) 0.073(2) Uani 1 d .
F3 F 1.6721(4) 0.7371(6) 1.1275(3) 0.074(2) Uani 1 d .
F4 F 1.7891(4) 0.7439(5) 1.0515(4) 0.072(2) Uani 1 d .
F5 F 1.7737(3) 0.9248(4) 1.1383(3) 0.0437(10) Uani 1 d .
F6 F 1.6034(3) 0.7520(4) 0.9711(3) 0.0435(10) Uani 1 d .
As2 As 1.78081(5) 0.34382(6) 1.08914(5) 0.0350(2) Uani 1 d .
F7 F 1.7599(6) 0.2995(8) 1.1782(4) 0.103(2) Uani 1 d .
F8 F 1.6748(4) 0.4418(7) 1.0593(4) 0.085(2) Uani 1 d .
F9 F 1.8548(6) 0.4605(7) 1.1462(5) 0.114(3) Uani 1 d .
F10 F 1.8835(6) 0.2468(9) 1.1148(6) 0.130(3) Uani 1 d .
F11 F 1.7005(8) 0.2294(7) 1.0264(6) 0.142(4) Uani 1 d .
F12 F 1.7994(6) 0.3925(9) 0.9987(4) 0.111(3) Uani 1 d .
As3 As 1.30179(4) 0.79139(6) 0.27047(4) 0.0309(2) Uani 1 d .
F13 F 1.1968(4) 0.8431(7) 0.2926(4) 0.093(2) Uani 1 d .
F14 F 1.2792(6) 0.8948(5) 0.1878(4) 0.091(2) Uani 1 d .
F15 F 1.4066(4) 0.7340(6) 0.2513(4) 0.077(2) Uani 1 d .
F16 F 1.3253(6) 0.6894(5) 0.3544(4) 0.082(2) Uani 1 d .
F17 F 1.2234(4) 0.6833(4) 0.1997(3) 0.0559(12) Uani 1 d .
F18 F 1.3767(3) 0.9014(4) 0.3403(3) 0.0496(11) Uani 1 d .

loop_
_atom_type_symbol
_atom_type_description
_atom_type_scat_dispersion_real
_atom_type_scat_dispersion_imag
_atom_type_scat_source
C C 0.0033 0.0016 'International Tables Vol C Tables 4.2.6.8 and 6.1.1.4'
H H 0.0000 0.0000 'International Tables Vol C Tables 4.2.6.8 and 6.1.1.4'
N N 0.0061 0.0033 'International Tables Vol C Tables 4.2.6.8 and 6.1.1.4'
F F 0.0171 0.0103 'International Tables Vol C Tables 4.2.6.8 and 6.1.1.4'
S S 0.1246 0.1234 'International Tables Vol C Tables 4.2.6.8 and 6.1.1.4'
As As 0.0499 2.0058 'International Tables Vol C Tables 4.2.6.8 and 6.1.1.4'

loop_
_geom_angle_atom_site_label_1
_geom_angle_atom_site_label_2
_geom_angle_atom_site_label_3
_geom_angle
N2 C1 C7 126.7(5)
N2 C1 S5 110.0(4)
C7 C1 S5 123.3(4)
C1 N2 C3 111.1(5)
C1 N2 C11 122.0(5)
C3 N2 C11 126.6(5)
N4 C3 N2 115.2(5)
N4 C3 C6 122.2(6)
N2 C3 C6 122.6(6)
C3 N4 S5 109.2(4)
C1 S5 N4 94.3(3)
C1 C7 S8 124.9(4)
C1 C7 S10 127.4(4)
S8 C7 S10 107.0(3)
C7 S8 S9 85.3(2)
S8 S9 S10 82.86(8)
C7 S10 S9 84.8(2)
N12 C11 C15 118.9(5)
N12 C11 N2 116.9(5)
C15 C11 N2 124.2(5)
C11 N12 S13 115.5(4)
N12 S13 S14 98.2(2)
C15 S14 S13 93.0(2)
C11 C15 S14 114.4(4)
F1 As1 F3 178.7(3)
F1 As1 F4 89.7(3)
F3 As1 F4 89.0(3)
F1 As1 F6 90.5(2)
F3 As1 F6 89.8(2)
F4 As1 F6 90.9(2)
F1 As1 F2 91.0(3)
F3 As1 F2 90.2(3)
F4 As1 F2 179.0(3)
F6 As1 F2 88.5(2)
F1 As1 F5 90.4(2)
F3 As1 F5 89.3(2)
F4 As1 F5 91.0(2)
F6 As1 F5 177.9(2)
F2 As1 F5 89.6(2)
F9 As2 F7 88.8(4)
F9 As2 F10 91.0(5)
F7 As2 F10 90.6(4)
F9 As2 F12 90.7(4)
F7 As2 F12 178.2(4)
F10 As2 F12 91.2(4)
F9 As2 F11 176.9(4)
F7 As2 F11 92.8(5)
F10 As2 F11 91.6(5)
F12 As2 F11 87.5(5)
F9 As2 F8 90.2(4)
F7 As2 F8 91.0(4)
F10 As2 F8 178.1(4)
F12 As2 F8 87.3(4)
F11 As2 F8 87.2(4)
F14 As3 F16 179.2(3)
F14 As3 F18 89.5(2)
F16 As3 F18 89.7(3)
F14 As3 F15 90.1(4)
F16 As3 F15 90.0(3)
F18 As3 F15 90.9(2)
F14 As3 F17 89.8(3)
F16 As3 F17 91.0(3)
F18 As3 F17 178.4(2)
F15 As3 F17 90.6(2)
F14 As3 F13 92.4(4)
F16 As3 F13 87.5(4)
F18 As3 F13 89.8(2)
F15 As3 F13 177.4(4)
F17 As3 F13 88.8(2)

loop_
_geom_bond_atom_site_label_1
_geom_bond_atom_site_label_2
_geom_bond_distance
C1 N2 1.377(7)
C1 C7 1.450(8)
C1 S5 1.663(6)
N2 C3 1.384(8)
N2 C11 1.443(7)
C3 N4 1.332(8)
C3 C6 1.500(9)
N4 S5 1.676(5)
C7 S8 1.686(6)
C7 S10 1.692(6)
S8 S9 2.046(2)
S9 S10 2.057(2)
C11 N12 1.335(7)
C11 C15 1.398(8)
N12 S13 1.579(5)
S13 S14 2.041(2)
S14 C15 1.664(6)
As1 F1 1.697(5)
As1 F3 1.708(5)
As1 F4 1.716(5)
As1 F6 1.724(4)
As1 F2 1.725(4)
As1 F5 1.732(4)
As2 F9 1.672(6)
As2 F7 1.674(6)
As2 F10 1.692(6)
As2 F12 1.693(6)
As2 F11 1.725(7)
As2 F8 1.729(5)
As3 F14 1.697(5)
As3 F16 1.701(5)
As3 F18 1.710(4)
As3 F15 1.719(4)
As3 F17 1.723(4)
As3 F13 1.726(5)
